data_2217926
loop_
_publ_author_name
'Kuriger, Tony M.'
'Moratti, Stephen C.'
'Simpson, Jim'

_publ_section_title
;
 2,3,4-Tribromothiophene
;
_journal_coeditor_code HB2706
_journal_issue 4
_journal_name_full 'Acta Crystallographica Section E'
_journal_page_first o709
_journal_paper_doi 10.1107/S1600536808006600
_journal_volume 64
_journal_year 2008
_chemical_formula_iupac 'C4 H Br3 S'
_chemical_formula_moiety 'C4 H Br3 S'
_chemical_formula_sum 'C4 H Br3 S'
_chemical_formula_weight 320.84
_chemical_name_systematic
;
2,3,4-Tribromothiophene
;
_space_group_IT_number 33
_symmetry_cell_setting orthorhombic
_symmetry_space_group_name_Hall 'P 2c -2n'
_symmetry_space_group_name_H-M 'P n a 21'
_atom_sites_solution_hydrogens geom
_atom_sites_solution_primary direct
_atom_sites_solution_secondary difmap
_audit_creation_method SHELXL-97
_cell_angle_alpha 90.00
_cell_angle_beta 90.00
_cell_angle_gamma 90.00
_cell_formula_units_Z 8
_cell_length_a 12.4529(11)
_cell_length_b 3.9724(4)
_cell_length_c 28.846(3)
_cell_measurement_reflns_used 1448
_cell_measurement_temperature 91(2)
_cell_measurement_theta_max 21.93
_cell_measurement_theta_min 3.35
_cell_volume 1427.0(2)
_computing_cell_refinement 'APEX2 (Bruker 2006) and SAINT (Bruker 2006)'
_computing_data_collection 'APEX2 (Bruker 2006)'
_computing_data_reduction 'SAINT (Bruker 2006)'
_computing_molecular_graphics
;
ORTEP-3 (Farrugia, 1997) and Mercury (Macrae <i>et al.</i>,
2006)
;
_computing_publication_material
;
SHELXL97 (Sheldrick, 2008), enCIFer (Allen <i>et al.</i>,  2004)
and
PLATON (Spek, 2003)
;
_computing_structure_refinement
;
SHELXL97 (Sheldrick, 2008) and TITAN (Hunter & Simpson, 1999)
;
_computing_structure_solution
;
SHELXS97 (Sheldrick, 2008) and TITAN (Hunter & Simpson, 1999)
;
_diffrn_ambient_temperature 91(2)
_diffrn_measured_fraction_theta_full 0.998
_diffrn_measured_fraction_theta_max 0.998
_diffrn_measurement_device_type 'Bruker APEXII CCD area-detector'
_diffrn_measurement_method \w
_diffrn_radiation_monochromator graphite
_diffrn_radiation_source 'fine-focus sealed tube'
_diffrn_radiation_type MoK\a
_diffrn_radiation_wavelength 0.71073
_diffrn_reflns_av_R_equivalents 0.0922
_diffrn_reflns_av_sigmaI/netI 0.0693
_diffrn_reflns_limit_h_max 14
_diffrn_reflns_limit_h_min -14
_diffrn_reflns_limit_k_max 4
_diffrn_reflns_limit_k_min -4
_diffrn_reflns_limit_l_max 32
_diffrn_reflns_limit_l_min -32
_diffrn_reflns_number 12082
_diffrn_reflns_theta_full 23.70
_diffrn_reflns_theta_max 23.70
_diffrn_reflns_theta_min 1.41
_diffrn_standards_number 0
_exptl_absorpt_coefficient_mu 17.144
_exptl_absorpt_correction_T_max 0.710
_exptl_absorpt_correction_T_min 0.434
_exptl_absorpt_correction_type multi-scan
_exptl_absorpt_process_details '(SADABS; Bruker, 2006)'
_exptl_crystal_colour colourless
_exptl_crystal_density_diffrn 2.987
_exptl_crystal_density_method 'not measured'
_exptl_crystal_description plate
_exptl_crystal_F_000 1168
_exptl_crystal_size_max 0.17
_exptl_crystal_size_mid 0.06
_exptl_crystal_size_min 0.02
_refine_diff_density_max 3.388
_refine_diff_density_min -1.304
_refine_ls_abs_structure_details 'Flack (1983), 1050 Friedel pairs'
_refine_ls_abs_structure_Flack 0.11(6)
_refine_ls_extinction_method none
_refine_ls_goodness_of_fit_ref 0.861
_refine_ls_hydrogen_treatment constr
_refine_ls_matrix_type full
_refine_ls_number_parameters 109
_refine_ls_number_reflns 2163
_refine_ls_number_restraints 1
_refine_ls_restrained_S_all 0.861
_refine_ls_R_factor_all 0.0751
_refine_ls_R_factor_gt 0.0613
_refine_ls_shift/su_max 0.001
_refine_ls_shift/su_mean 0.000
_refine_ls_structure_factor_coef Fsqd
_refine_ls_weighting_details 'calc w=1/[\s^2^(Fo^2^)+(0.1079P)^2^+95.665P] where P=(Fo^2^+2Fc^2^)/3'
_refine_ls_weighting_scheme calc
_refine_ls_wR_factor_gt 0.1610
_refine_ls_wR_factor_ref 0.1719
_reflns_number_gt 1852
_reflns_number_total 2163
_reflns_threshold_expression I>2\s(I)
_cod_data_source_file hb2706.cif
_cod_data_source_block I
_cod_original_cell_volume 1426.9(2)
_cod_database_code 2217926
_cod_database_fobs_code 2217926

loop_
_symmetry_equiv_pos_as_xyz
'x, y, z'
'-x, -y, z+1/2'
'-x+1/2, y+1/2, z+1/2'
'x+1/2, -y+1/2, z'

loop_
_atom_site_type_symbol
_atom_site_label
_atom_site_fract_x
_atom_site_fract_y
_atom_site_fract_z
_atom_site_U_iso_or_equiv
_atom_site_adp_type
_atom_site_calc_flag
_atom_site_refinement_flags
_atom_site_occupancy
S S1A 0.6553(5) 0.6506(19) 0.2528(2) 0.0307(15) Uani d . 1
C C1A 0.723(2) 0.726(7) 0.2042(10) 0.0307(15) Uani d . 1
H H1A 0.7916 0.8311 0.2015 0.037 Uiso calc R 1
C C2A 0.6527(19) 0.592(6) 0.1649(8) 0.0229(6) Uani d . 1
Br Br2A 0.69172(17) 0.6009(6) 0.10260(10) 0.0229(6) Uani d . 1
C C3A 0.5527(17) 0.441(7) 0.1819(9) 0.021(5) Uani d . 1
Br Br3A 0.44805(17) 0.2573(6) 0.14378(10) 0.0183(7) Uani d . 1
C C4A 0.5485(18) 0.455(6) 0.2298(8) 0.0197(6) Uani d . 1
Br Br4A 0.43447(16) 0.3131(7) 0.26658(9) 0.0197(6) Uani d . 1
S S1B 0.6092(5) 0.3531(17) 0.3764(2) 0.0268(14) Uani d . 1
C C1B 0.542(2) 0.270(6) 0.4273(10) 0.0268(14) Uani d . 1
H H1B 0.4743 0.1617 0.4311 0.032 Uiso calc R 1
C C2B 0.6136(18) 0.407(7) 0.4637(8) 0.0227(6) Uani d . 1
Br Br2B 0.57498(17) 0.4088(6) 0.52692(10) 0.0227(6) Uani d . 1
C C3B 0.7118(17) 0.544(6) 0.4479(8) 0.016(5) Uani d . 1
Br Br3B 0.82097(17) 0.7329(6) 0.48587(10) 0.0193(7) Uani d . 1
C C4B 0.7212(17) 0.523(6) 0.4001(8) 0.0206(6) Uani d . 1
Br Br4B 0.83237(18) 0.6820(7) 0.36312(9) 0.0206(6) Uani d . 1

loop_
_atom_site_aniso_label
_atom_site_aniso_U_11
_atom_site_aniso_U_22
_atom_site_aniso_U_33
_atom_site_aniso_U_12
_atom_site_aniso_U_13
_atom_site_aniso_U_23
S1A 0.017(3) 0.039(4) 0.037(4) 0.000(3) -0.004(3) 0.002(3)
C1A 0.017(3) 0.039(4) 0.037(4) 0.000(3) -0.004(3) 0.002(3)
C2A 0.0147(12) 0.0294(16) 0.0246(13) -0.0022(10) 0.0041(10) 0.0019(12)
Br2A 0.0147(12) 0.0294(16) 0.0246(13) -0.0022(10) 0.0041(10) 0.0019(12)
C3A 0.005(10) 0.035(14) 0.024(13) 0.008(10) -0.002(9) -0.006(12)
Br3A 0.0104(11) 0.0209(16) 0.0237(16) -0.0040(9) -0.0040(10) -0.0015(9)
C4A 0.0138(12) 0.0212(11) 0.0243(14) -0.0028(9) 0.0055(9) -0.0012(14)
Br4A 0.0138(12) 0.0212(11) 0.0243(14) -0.0028(9) 0.0055(9) -0.0012(14)
S1B 0.023(3) 0.023(3) 0.034(4) 0.004(3) 0.001(3) -0.005(3)
C1B 0.023(3) 0.023(3) 0.034(4) 0.004(3) 0.001(3) -0.005(3)
C2B 0.0142(11) 0.0305(15) 0.0235(13) -0.0007(10) 0.0037(10) 0.0040(12)
Br2B 0.0142(11) 0.0305(15) 0.0235(13) -0.0007(10) 0.0037(10) 0.0040(12)
C3B 0.016(11) 0.015(11) 0.017(12) 0.000(9) 0.000(9) 0.002(10)
Br3B 0.0090(11) 0.0200(16) 0.0290(17) 0.0022(10) -0.0020(10) -0.0028(10)
C4B 0.0125(11) 0.0198(10) 0.0295(15) 0.0030(10) 0.0056(10) 0.0023(14)
Br4B 0.0125(11) 0.0198(10) 0.0295(15) 0.0030(10) 0.0056(10) 0.0023(14)

loop_
_atom_type_symbol
_atom_type_description
_atom_type_scat_dispersion_real
_atom_type_scat_dispersion_imag
_atom_type_scat_source
C C 0.0033 0.0016 'International Tables Vol C Tables 4.2.6.8 and 6.1.1.4'
H H 0.0000 0.0000 'International Tables Vol C Tables 4.2.6.8 and 6.1.1.4'
S S 0.1246 0.1234 'International Tables Vol C Tables 4.2.6.8 and 6.1.1.4'
Br Br -0.2901 2.4595 'International Tables Vol C Tables 4.2.6.8 and 6.1.1.4'

loop_
_geom_angle_atom_site_label_1
_geom_angle_atom_site_label_2
_geom_angle_atom_site_label_3
_geom_angle
C4A S1A C1A 98.9(13)
C2A C1A S1A 105.5(17)
C2A C1A H1A 127.2
S1A C1A H1A 127.2
C3A C2A C1A 112(2)
C3A C2A Br2A 123.5(18)
C1A C2A Br2A 123.9(18)
C4A C3A C2A 110(2)
C4A C3A Br3A 125.6(19)
C2A C3A Br3A 124.0(19)
C3A C4A S1A 112.5(18)
C3A C4A Br4A 125.9(18)
S1A C4A Br4A 121.4(14)
C4B S1B C1B 97.7(12)
C2B C1B S1B 103.8(17)
C2B C1B H1B 128.1
S1B C1B H1B 128.1
C3B C2B C1B 116(2)
C3B C2B Br2B 122.1(17)
C1B C2B Br2B 122.1(18)
C4B C3B C2B 112(2)
C4B C3B Br3B 122.4(17)
C2B C3B Br3B 125.8(17)
C3B C4B S1B 110.9(17)
C3B C4B Br4B 127.9(18)
S1B C4B Br4B 121.1(14)

loop_
_geom_bond_atom_site_label_1
_geom_bond_atom_site_label_2
_geom_bond_distance
S1A C4A 1.68(2)
S1A C1A 1.66(3)
C1A C2A 1.53(4)
C1A H1A 0.9500
C2A C3A 1.47(3)
C2A Br2A 1.86(2)
C3A C4A 1.38(3)
C3A Br3A 1.86(2)
C4A Br4A 1.86(2)
S1B C4B 1.69(2)
S1B C1B 1.72(3)
C1B C2B 1.48(4)
C1B H1B 0.9500
C2B C3B 1.41(3)
C2B Br2B 1.89(2)
C3B C4B 1.39(3)
C3B Br3B 1.90(2)
C4B Br4B 1.86(2)

loop_
_geom_hbond_atom_site_label_D
_geom_hbond_atom_site_label_H
_geom_hbond_atom_site_label_A
_geom_hbond_site_symmetry_A
_geom_hbond_distance_DH
_geom_hbond_distance_HA
_geom_hbond_distance_DA
_geom_hbond_angle_DHA
C1A H1A Br3A 4_565 0.95 3.04 3.89(3) 149
C1A H1A Br4A 4_565 0.95 2.96 3.68(3) 134
C1B H1B Br3B 4_455 0.95 2.93 3.79(3) 151
C1B H1B Br4B 4_455 0.95 2.97 3.66(2) 131

loop_
_cod_related_entry_id
_cod_related_entry_database
_cod_related_entry_code
1 ChemSpider 69058
